data_2204786
loop_
_publ_author_name
'Gao, Shan'
'Huo, Li-Hua'
'Zhang, Xian-Fa'
'Ng, Seik Weng'

_publ_section_title
;<i>catena</i>-Poly[[[tris(pyridine-\k<i>N</i>)cadmium(II)]-\m-{2-[3-(1-carboxylatomethyl)-4-nitrophenyl]propionato-\k^2^<i>O,O</i>'}]
 dihydrate]
;
_journal_issue 12
_journal_name_full 'Acta Crystallographica Section E'
_journal_page_first m1788
_journal_page_last m1789
_journal_paper_doi 10.1107/S1600536804027795
_journal_volume 60
_journal_year 2004
_chemical_formula_iupac '[Cd (C5 H5 N)3 (C11 H9 N O6)], 2H2 O'
_chemical_formula_moiety 'C26 H24 Cd N4 O6, 2H2 O'
_chemical_formula_sum 'C26 H28 Cd N4 O8'
_chemical_formula_weight 636.92
_chemical_name_systematic
;
catena-Poly[[tris(pyridine-\kN)cadmium(II)]-\m-{2-[3-(1-carboxylatomethyl)-
4-nitrophenyl]propionato-\k^2^O,O'} dihydrate]
;
_space_group_IT_number 14
_symmetry_cell_setting monoclinic
_symmetry_space_group_name_Hall '-P 2yn'
_symmetry_space_group_name_H-M 'P 1 21/n 1'
_atom_sites_solution_hydrogens geom
_atom_sites_solution_primary direct
_atom_sites_solution_secondary difmap
_audit_creation_method SHELXL-97
_cell_angle_alpha 90.00
_cell_angle_beta 95.92(3)
_cell_angle_gamma 90.00
_cell_formula_units_Z 4
_cell_length_a 9.748(2)
_cell_length_b 19.923(4)
_cell_length_c 14.598(3)
_cell_measurement_reflns_used 23092
_cell_measurement_temperature 295(2)
_cell_measurement_theta_max 27.5
_cell_measurement_theta_min 3.2
_cell_volume 2819.9(10)
_computing_cell_refinement RAPID-AUTO
_computing_data_collection 'RAPID-AUTO (Rigaku, 1998)'
_computing_data_reduction 'CrystalStructure (Rigaku/MSC, 2002)'
_computing_molecular_graphics 'ORTEPII (Johnson, 1976)'
_computing_publication_material SHELXL97
_computing_structure_refinement 'SHELXL97 (Sheldrick, 1997)'
_computing_structure_solution 'SHELXS97 (Sheldrick, 1997)'
_diffrn_ambient_temperature 295(2)
_diffrn_measured_fraction_theta_full 0.99
_diffrn_measured_fraction_theta_max 0.99
_diffrn_measurement_device_type 'Rigaku R-AXIS RAPID'
_diffrn_measurement_method \w
_diffrn_radiation_monochromator graphite
_diffrn_radiation_source 'fine-focus sealed tube'
_diffrn_radiation_type MoK\a
_diffrn_radiation_wavelength 0.71073
_diffrn_reflns_av_R_equivalents 0.032
_diffrn_reflns_av_sigmaI/netI 0.028
_diffrn_reflns_limit_h_max 12
_diffrn_reflns_limit_h_min -10
_diffrn_reflns_limit_k_max 25
_diffrn_reflns_limit_k_min -25
_diffrn_reflns_limit_l_max 18
_diffrn_reflns_limit_l_min -18
_diffrn_reflns_number 25939
_diffrn_reflns_theta_full 27.5
_diffrn_reflns_theta_max 27.5
_diffrn_reflns_theta_min 3.2
_diffrn_standards_decay_% 0
_diffrn_standards_interval_count 0
_diffrn_standards_interval_time 0
_diffrn_standards_number 0
_exptl_absorpt_coefficient_mu 0.828
_exptl_absorpt_correction_T_max 0.865
_exptl_absorpt_correction_T_min 0.594
_exptl_absorpt_correction_type multi-scan
_exptl_absorpt_process_details '(ABSCOR; Higashi, 1995)'
_exptl_crystal_colour Yellow
_exptl_crystal_density_diffrn 1.500
_exptl_crystal_density_method 'not measured'
_exptl_crystal_description Prism
_exptl_crystal_F_000 1296
_exptl_crystal_size_max 0.35
_exptl_crystal_size_mid 0.24
_exptl_crystal_size_min 0.18
_refine_diff_density_max 0.63
_refine_diff_density_min -0.52
_refine_ls_extinction_method none
_refine_ls_goodness_of_fit_ref 1.04
_refine_ls_hydrogen_treatment mixed
_refine_ls_matrix_type full
_refine_ls_number_parameters 371
_refine_ls_number_reflns 6413
_refine_ls_number_restraints 20
_refine_ls_restrained_S_all 1.06
_refine_ls_R_factor_all 0.053
_refine_ls_R_factor_gt 0.037
_refine_ls_shift/su_max 0.001
_refine_ls_shift/su_mean 0.000
_refine_ls_structure_factor_coef Fsqd
_refine_ls_weighting_details 'calc w = 1/[\s^2^(Fo^2^)+(0.0464P)^2^+1.0608P] where P = (Fo^2^+2Fc^2^)/3'
_refine_ls_weighting_scheme calc
_refine_ls_wR_factor_gt 0.088
_refine_ls_wR_factor_ref 0.094
_reflns_number_gt 4950
_reflns_number_total 6413
_reflns_threshold_expression I>2\s(I)
_cod_data_source_file rz6015.cif
_cod_data_source_block I
_cod_depositor_comments
;
The following automatic conversions were performed:
'_exptl_absorpt_correction_type' value 'Multi-scan' changed to
'multi-scan' according to
'/home/saulius/struct/CIF-dictionaries/cif_core.dic' dictionary named
'cif_core.dic' version 2.4.1 from 2010-06-29.

Automatic conversion script
Id: cif_fix_enum 1527 2010-12-29 10:47:43Z saulius 

The following automatic conversions were performed:

'_exptl_absorpt_correction_type' value 'Multi-scan' changed to
'multi-scan' according to
/home/saulius/struct/CIF-dictionaries/cif_core.dic dictionary named
'cif_core.dic' version 2.4.1 from 2010-06-29.

Automatic conversion script
Id: cif_fix_values 1715 2011-07-08 13:25:40Z adriana 
;
_cod_original_cell_volume 2820.0(10)
_cod_original_sg_symbol_H-M 'P 21/n'
_cod_database_code 2204786
_cod_database_fobs_code 2204786

loop_
_symmetry_equiv_pos_as_xyz
'x, y, z'
'-x+1/2, y+1/2, -z+1/2'
'-x, -y, -z'
'x-1/2, -y-1/2, z-1/2'

loop_
_atom_site_label
_atom_site_fract_x
_atom_site_fract_y
_atom_site_fract_z
_atom_site_U_iso_or_equiv
_atom_site_adp_type
_atom_site_calc_flag
_atom_site_refinement_flags
_atom_site_occupancy
_atom_site_disorder_assembly
_atom_site_disorder_group
_atom_site_type_symbol
Cd1 0.66726(2) 0.335430(10) 0.519030(10) 0.04599(8) Uani d . 1 . . Cd
O1 0.6146(3) 0.43420(10) 0.59310(10) 0.0631(6) Uani d . 1 . . O
O2 0.5953(3) 0.34750(10) 0.6834(2) 0.0633(6) Uani d . 1 . . O
O3 0.1557(2) 0.27770(10) 1.0461(2) 0.0634(6) Uani d . 1 . . O
O4 0.2480(2) 0.26670(10) 0.9164(2) 0.0625(6) Uani d . 1 A . O
O5 0.8746(3) 0.3804(2) 0.8894(3) 0.1190(10) Uani d . 1 . . O
O6 0.8010(3) 0.4578(2) 0.7987(2) 0.0965(9) Uani d . 1 . . O
O1w 0.4515(3) 0.25430(10) 0.7905(2) 0.0675(6) Uani d D 1 . . O
O2w 0.4122(3) 0.1834(2) 0.6195(2) 0.0936(9) Uani d D 1 . . O
N1 0.9018(3) 0.32810(10) 0.5783(2) 0.0523(6) Uani d . 1 . . N
N2 0.7520(3) 0.40750(10) 0.4054(2) 0.0533(6) Uani d . 1 . . N
N3 0.4546(3) 0.33990(10) 0.4303(2) 0.0535(6) Uani d . 1 . . N
N4 0.7834(3) 0.4165(2) 0.8571(2) 0.0720(10) Uani d . 1 . . N
C1 0.9373(4) 0.3294(2) 0.6682(2) 0.0700(10) Uani d . 1 . . C
C2 1.0687(5) 0.3183(3) 0.7071(3) 0.0920(10) Uani d . 1 . . C
C3 1.1681(5) 0.3051(3) 0.6517(4) 0.0960(10) Uani d . 1 . . C
C4 1.1342(4) 0.3042(2) 0.5591(3) 0.0830(10) Uani d . 1 . . C
C5 1.0017(4) 0.3162(2) 0.5242(3) 0.0650(10) Uani d . 1 . . C
C6 0.8103(4) 0.4651(2) 0.4341(2) 0.0680(10) Uani d . 1 . . C
C7 0.8791(4) 0.5056(2) 0.3794(3) 0.0830(10) Uani d . 1 . . C
C8 0.8901(4) 0.4871(2) 0.2910(3) 0.0850(10) Uani d . 1 . . C
C9 0.8301(5) 0.4292(2) 0.2603(3) 0.0890(10) Uani d . 1 . . C
C10 0.7618(4) 0.3904(2) 0.3195(2) 0.0720(10) Uani d . 1 . . C
C11 0.3894(3) 0.3982(2) 0.4170(2) 0.0590(10) Uani d . 1 . . C
C12 0.2697(4) 0.4059(2) 0.3595(3) 0.0670(10) Uani d . 1 . . C
C13 0.2143(4) 0.3511(2) 0.3136(3) 0.0820(10) Uani d . 1 . . C
C14 0.2800(4) 0.2907(2) 0.3266(4) 0.097(2) Uani d . 1 . . C
C15 0.3988(4) 0.2872(2) 0.3849(3) 0.0810(10) Uani d . 1 . . C
C16 0.5840(3) 0.4085(2) 0.6667(2) 0.0510(10) Uani d . 1 . . C
C17 0.5259(4) 0.4551(2) 0.7357(2) 0.0600(10) Uani d . 1 . . C
C18 0.5277(3) 0.42710(10) 0.8320(2) 0.0520(10) Uani d . 1 . . C
C19 0.6452(3) 0.4081(2) 0.8884(2) 0.0560(10) Uani d . 1 . . C
C20 0.6394(4) 0.3801(2) 0.9740(2) 0.0740(10) Uani d . 1 . . C
C21 0.5113(5) 0.3707(2) 1.0054(3) 0.0790(10) Uani d . 1 A . C
C22 0.3916(4) 0.3882(2) 0.9519(3) 0.0670(10) Uani d . 1 . . C
C23 0.4031(4) 0.4160(2) 0.8667(2) 0.0580(10) Uani d . 1 A . C
C24 0.2496(5) 0.3751(2) 0.9822(3) 0.096(2) Uani d . 1 . . C
C25 0.2290(10) 0.4085(5) 1.0704(7) 0.109(3) Uani d PDU 0.50 A 1 C
C25' 0.1640(10) 0.4271(4) 1.0034(9) 0.109(3) Uani d PD 0.50 A 2 C
C26 0.2165(3) 0.3008(2) 0.9817(2) 0.0534(7) Uani d . 1 . . C
H1w1 0.495(4) 0.2880(10) 0.772(3) 0.09(2) Uiso d D 1 . . H
H1w2 0.390(3) 0.268(2) 0.824(2) 0.080(10) Uiso d D 1 . . H
H2w1 0.428(4) 0.204(2) 0.671(2) 0.10(2) Uiso d D 1 . . H
H2w2 0.480(4) 0.192(3) 0.588(2) 0.13(2) Uiso d D 1 . . H
H1 0.8694 0.3383 0.7068 0.084 Uiso calc R 1 . . H
H2 1.0895 0.3199 0.7707 0.110 Uiso calc R 1 . . H
H3 1.2582 0.2966 0.6765 0.115 Uiso calc R 1 . . H
H4 1.2013 0.2955 0.5198 0.099 Uiso calc R 1 . . H
H5 0.9799 0.3161 0.4607 0.078 Uiso calc R 1 . . H
H6 0.8038 0.4784 0.4945 0.082 Uiso calc R 1 . . H
H7 0.9181 0.5456 0.4023 0.099 Uiso calc R 1 . . H
H8 0.9379 0.5137 0.2526 0.102 Uiso calc R 1 . . H
H9 0.8346 0.4156 0.1997 0.107 Uiso calc R 1 . . H
H10 0.7211 0.3505 0.2976 0.086 Uiso calc R 1 . . H
H11 0.4267 0.4358 0.4483 0.071 Uiso calc R 1 . . H
H12 0.2273 0.4476 0.3521 0.081 Uiso calc R 1 . . H
H13 0.1334 0.3547 0.2743 0.098 Uiso calc R 1 . . H
H14 0.2443 0.2526 0.2962 0.117 Uiso calc R 1 . . H
H15 0.4427 0.2459 0.3933 0.097 Uiso calc R 1 . . H
H17a 0.5784 0.4965 0.7386 0.072 Uiso calc R 1 . . H
H17b 0.4315 0.4660 0.7131 0.072 Uiso calc R 1 . . H
H20 0.7197 0.3678 1.0101 0.089 Uiso calc R 1 . . H
H21 0.5059 0.3522 1.0634 0.095 Uiso calc R 1 . . H
H23 0.3226 0.4279 0.8305 0.070 Uiso calc R 1 . . H
H24 0.1833 0.3956 0.9354 0.115 Uiso calc PR 0.50 A 1 H
H25a 0.1351 0.4027 1.0833 0.164 Uiso calc PR 0.50 A 1 H
H25b 0.2489 0.4555 1.0660 0.164 Uiso calc PR 0.50 A 1 H
H25c 0.2896 0.3889 1.1192 0.164 Uiso calc PR 0.50 A 1 H
H24' 0.2889 0.3723 1.0467 0.115 Uiso calc PR 0.50 A 2 H
H25d 0.0902 0.4095 1.0356 0.164 Uiso calc PR 0.50 A 2 H
H25e 0.1252 0.4485 0.9476 0.164 Uiso calc PR 0.50 A 2 H
H25f 0.2154 0.4593 1.0418 0.164 Uiso calc PR 0.50 A 2 H

loop_
_atom_site_aniso_label
_atom_site_aniso_U_11
_atom_site_aniso_U_22
_atom_site_aniso_U_33
_atom_site_aniso_U_12
_atom_site_aniso_U_13
_atom_site_aniso_U_23
Cd1 0.04310(10) 0.04340(10) 0.05200(10) -0.00120(10) 0.00770(10) 0.00060(10)
O1 0.082(2) 0.0600(10) 0.0510(10) 0.0000(10) 0.0220(10) 0.0020(10)
O2 0.083(2) 0.0470(10) 0.0650(10) 0.0050(10) 0.0280(10) -0.0020(10)
O3 0.071(2) 0.0510(10) 0.0740(10) 0.0000(10) 0.0350(10) 0.0060(10)
O4 0.0670(10) 0.0630(10) 0.0600(10) 0.0020(10) 0.0170(10) -0.0050(10)
O5 0.076(2) 0.143(3) 0.138(3) 0.023(2) 0.016(2) 0.030(3)
O6 0.080(2) 0.109(2) 0.105(2) -0.026(2) 0.030(2) 0.014(2)
O1w 0.071(2) 0.060(2) 0.073(2) 0.0040(10) 0.0190(10) -0.0030(10)
O2w 0.088(2) 0.118(3) 0.079(2) -0.026(2) 0.030(2) -0.019(2)
N1 0.0490(10) 0.057(2) 0.0500(10) 0.0020(10) 0.0030(10) 0.0020(10)
N2 0.054(2) 0.053(2) 0.0540(10) -0.0030(10) 0.0090(10) 0.0010(10)
N3 0.0460(10) 0.0480(10) 0.067(2) -0.0040(10) 0.0060(10) -0.0040(10)
N4 0.067(2) 0.069(2) 0.080(2) -0.008(2) 0.013(2) -0.008(2)
C1 0.068(2) 0.083(3) 0.057(2) 0.004(2) 0.006(2) 0.006(2)
C2 0.086(3) 0.116(4) 0.068(2) 0.008(3) -0.016(2) 0.018(2)
C3 0.064(3) 0.102(3) 0.115(4) 0.018(2) -0.022(3) 0.007(3)
C4 0.054(2) 0.094(3) 0.100(3) 0.008(2) 0.009(2) -0.013(2)
C5 0.052(2) 0.077(2) 0.066(2) 0.003(2) 0.008(2) -0.011(2)
C6 0.082(2) 0.063(2) 0.060(2) -0.018(2) 0.008(2) 0.000(2)
C7 0.083(3) 0.072(3) 0.092(3) -0.023(2) 0.008(2) 0.018(2)
C8 0.075(3) 0.089(3) 0.097(3) 0.008(2) 0.035(2) 0.034(3)
C9 0.123(4) 0.087(3) 0.062(2) 0.025(3) 0.035(2) 0.013(2)
C10 0.102(3) 0.058(2) 0.056(2) 0.004(2) 0.012(2) -0.001(2)
C11 0.057(2) 0.048(2) 0.071(2) -0.0040(10) 0.000(2) 0.002(2)
C12 0.058(2) 0.058(2) 0.084(2) 0.003(2) -0.002(2) 0.0097(18)
C13 0.054(2) 0.089(3) 0.098(3) 0.000(2) -0.013(2) -0.010(2)
C14 0.059(2) 0.083(3) 0.142(4) -0.001(2) -0.022(2) -0.048(3)
C15 0.050(2) 0.060(2) 0.129(3) 0.005(2) -0.004(2) -0.029(2)
C16 0.049(2) 0.052(2) 0.052(2) 0.0000(10) 0.0100(10) -0.0030(10)
C17 0.077(2) 0.049(2) 0.058(2) 0.0072(16) 0.023(2) 0.0030(10)
C18 0.066(2) 0.0360(10) 0.056(2) -0.0030(10) 0.0210(10) -0.0040(10)
C19 0.062(2) 0.049(2) 0.059(2) -0.009(2) 0.0190(10) -0.0060(10)
C20 0.091(3) 0.073(2) 0.057(2) -0.003(2) 0.002(2) 0.004(2)
C21 0.114(3) 0.065(2) 0.064(2) -0.003(2) 0.040(2) 0.013(2)
C22 0.083(3) 0.041(2) 0.083(2) -0.002(2) 0.041(2) 0.002(2)
C23 0.065(2) 0.042(2) 0.071(2) 0.0000(10) 0.021(2) -0.0030(10)
C24 0.115(3) 0.046(2) 0.143(4) -0.005(2) 0.085(3) -0.003(2)
C25 0.105(6) 0.064(4) 0.169(7) -0.014(4) 0.062(5) -0.018(5)
C25' 0.105(6) 0.064(4) 0.169(7) -0.014(4) 0.062(5) -0.018(5)
C26 0.056(2) 0.045(2) 0.061(2) 0.0020(10) 0.0170(10) 0.0030(10)

loop_
_atom_type_symbol
_atom_type_description
_atom_type_scat_dispersion_real
_atom_type_scat_dispersion_imag
_atom_type_scat_source
C C 0.0033 0.0016 'International Tables Vol C Tables 4.2.6.8 and 6.1.1.4'
H H 0.0000 0.0000 'International Tables Vol C Tables 4.2.6.8 and 6.1.1.4'
N N 0.0061 0.0033 'International Tables Vol C Tables 4.2.6.8 and 6.1.1.4'
O O 0.0106 0.0060 'International Tables Vol C Tables 4.2.6.8 and 6.1.1.4'
Cd Cd -0.8075 1.2024 'International Tables Vol C Tables 4.2.6.8 and 6.1.1.4'

loop_
_geom_angle_atom_site_label_1
_geom_angle_atom_site_label_2
_geom_angle_atom_site_label_3
_geom_angle_site_symmetry_1
_geom_angle_site_symmetry_3
_geom_angle
_geom_angle_publ_flag
O1 Cd1 O2 . . 52.75(7) yes
O1 Cd1 O3 . 4_665 137.18(7) yes
O1 Cd1 N1 . . 97.66(9) yes
O1 Cd1 N2 . . 85.65(8) yes
O1 Cd1 N3 . . 90.01(9) yes
O2 Cd1 O3 . 4_665 84.75(7) yes
O2 Cd1 N1 . . 90.61(9) yes
O2 Cd1 N2 . . 137.06(8) yes
O2 Cd1 N3 . . 101.64(9) yes
O3 Cd1 N1 4_665 . 86.50(9) yes
O3 Cd1 N2 4_665 . 137.08(8) yes
O3 Cd1 N3 4_665 . 94.37(9) yes
N1 Cd1 N2 . . 84.35(9) yes
N1 Cd1 N3 . . 167.75(9) yes
N2 Cd1 N3 . . 86.74(9) yes
C16 O1 Cd1 . . 97.9(2) no
C16 O2 Cd1 . . 86.4(2) no
C26 O3 Cd1 . 4_566 101.3(2) no
H1w1 O1w H1w2 . . 110(2) no
H2w1 O2w H2w2 . . 107(2) no
C1 N1 C5 . . 117.2(3) no
C1 N1 Cd1 . . 120.4(2) no
C5 N1 Cd1 . . 122.0(2) no
C10 N2 C6 . . 116.9(3) no
C10 N2 Cd1 . . 124.7(2) no
C6 N2 Cd1 . . 117.7(2) no
C15 N3 C11 . . 117.0(3) no
C15 N3 Cd1 . . 122.8(2) no
C11 N3 Cd1 . . 119.9(2) no
O5 N4 O6 . . 122.1(4) no
O5 N4 C19 . . 118.2(3) no
O6 N4 C19 . . 119.7(3) no
N1 C1 C2 . . 123.3(4) no
N1 C1 H1 . . 118.4 no
C2 C1 H1 . . 118.4 no
C3 C2 C1 . . 118.8(4) no
C3 C2 H2 . . 120.6 no
C1 C2 H2 . . 120.6 no
C2 C3 C4 . . 118.9(4) no
C2 C3 H3 . . 120.6 no
C4 C3 H3 . . 120.6 no
C5 C4 C3 . . 119.6(4) no
C5 C4 H4 . . 120.2 no
C3 C4 H4 . . 120.2 no
N1 C5 C4 . . 122.1(4) no
N1 C5 H5 . . 118.9 no
C4 C5 H5 . . 118.9 no
N2 C6 C7 . . 123.3(4) no
N2 C6 H6 . . 118.4 no
C7 C6 H6 . . 118.4 no
C8 C7 C6 . . 119.3(4) no
C8 C7 H7 . . 120.3 no
C6 C7 H7 . . 120.3 no
C9 C8 C7 . . 118.3(4) no
C9 C8 H8 . . 120.8 no
C7 C8 H8 . . 120.8 no
C8 C9 C10 . . 119.4(4) no
C8 C9 H9 . . 120.3 no
C10 C9 H9 . . 120.3 no
N2 C10 C9 . . 122.7(4) no
N2 C10 H10 . . 118.6 no
C9 C10 H10 . . 118.6 no
N3 C11 C12 . . 123.2(3) no
N3 C11 H11 . . 118.4 no
C12 C11 H11 . . 118.4 no
C13 C12 C11 . . 118.7(3) no
C13 C12 H12 . . 120.6 no
C11 C12 H12 . . 120.6 no
C12 C13 C14 . . 118.7(4) no
C12 C13 H13 . . 120.6 no
C14 C13 H13 . . 120.6 no
C15 C14 C13 . . 119.1(4) no
C15 C14 H14 . . 120.4 no
C13 C14 H14 . . 120.4 no
N3 C15 C14 . . 123.2(4) no
N3 C15 H15 . . 118.4 no
C14 C15 H15 . . 118.4 no
O2 C16 O1 . . 122.9(3) no
O2 C16 C17 . . 120.0(3) no
O1 C16 C17 . . 117.1(3) no
C18 C17 C16 . . 114.9(3) no
C18 C17 H17a . . 108.5 no
C16 C17 H17a . . 108.5 no
C18 C17 H17b . . 108.5 no
C16 C17 H17b . . 108.5 no
H17a C17 H17b . . 107.5 no
C23 C18 C19 . . 116.1(3) no
C23 C18 C17 . . 118.3(3) no
C19 C18 C17 . . 125.5(3) no
C20 C19 C18 . . 122.7(3) no
C20 C19 N4 . . 116.8(3) no
C18 C19 N4 . . 120.5(3) no
C19 C20 C21 . . 118.5(4) no
C19 C20 H20 . . 120.7 no
C21 C20 H20 . . 120.7 no
C20 C21 C22 . . 121.1(3) no
C20 C21 H21 . . 119.5 no
C22 C21 H21 . . 119.5 no
C23 C22 C21 . . 118.0(3) no
C23 C22 C24 . . 119.7(4) no
C21 C22 C24 . . 122.2(4) no
C18 C23 C22 . . 123.5(3) no
C18 C23 H23 . . 118.2 no
C22 C23 H23 . . 118.2 no
C25 C24 C26 . . 113.3(5) no
C25 C24 C22 . . 112.7(5) no
C26 C24 C22 . . 111.5(3) no
C25 C24 H24 . . 106.2 no
C26 C24 H24 . . 106.2 no
C22 C24 H24 . . 106.2 no
C24 C25 H25a . . 109.5 no
C24 C25 H25b . . 109.5 no
H25a C25 H25b . . 109.5 no
C24 C25 H25c . . 109.5 no
H25a C25 H25c . . 109.5 no
H25b C25 H25c . . 109.5 no
H25d C25' H25e . . 109.5 no
H25d C25' H25F . . 109.5 no
H25e C25' H25F . . 109.5 no
O4 C26 O3 . . 123.6(3) no
O4 C26 C24 . . 118.1(3) no
O3 C26 C24 . . 118.2(3) no

loop_
_geom_bond_atom_site_label_1
_geom_bond_atom_site_label_2
_geom_bond_site_symmetry_2
_geom_bond_distance
_geom_bond_publ_flag
Cd1 O1 . 2.328(2) yes
Cd1 O2 . 2.579(2) yes
Cd1 O3 4_665 2.293(2) yes
Cd1 N1 . 2.364(3) yes
Cd1 N2 . 2.403(3) yes
Cd1 N3 . 2.330(3) yes
O1 C16 . 1.254(3) no
O2 C16 . 1.241(4) no
O3 C26 . 1.249(4) no
O4 C26 . 1.236(4) no
O5 N4 . 1.201(4) no
O6 N4 . 1.209(4) no
O1w H1w1 . 0.850(10) no
O1w H1w2 . 0.850(10) no
O2w H2w1 . 0.860(10) no
O2w H2w2 . 0.860(10) no
N1 C1 . 1.322(4) no
N1 C5 . 1.337(4) no
N2 C10 . 1.313(4) no
N2 C6 . 1.330(4) no
N3 C15 . 1.327(4) no
N3 C11 . 1.329(4) no
N4 C19 . 1.477(4) no
C1 C2 . 1.364(6) no
C2 C3 . 1.351(7) no
C3 C4 . 1.357(6) no
C4 C5 . 1.359(5) no
C6 C7 . 1.360(5) no
C7 C8 . 1.356(6) no
C8 C9 . 1.349(6) no
C9 C10 . 1.381(5) no
C11 C12 . 1.374(5) no
C12 C13 . 1.362(5) no
C13 C14 . 1.366(6) no
C14 C15 . 1.367(5) no
C16 C17 . 1.521(4) no
C17 C18 . 1.511(4) no
C18 C23 . 1.381(4) no
C18 C19 . 1.392(5) no
C19 C20 . 1.375(5) no
C20 C21 . 1.387(6) no
C21 C22 . 1.380(6) no
C22 C23 . 1.376(5) no
C22 C24 . 1.519(5) no
C24 C25 . 1.481(8) no
C24 C26 . 1.515(5) no
C1 H1 . 0.9300 no
C2 H2 . 0.9300 no
C3 H3 . 0.9300 no
C4 H4 . 0.9300 no
C5 H5 . 0.9300 no
C6 H6 . 0.9300 no
C7 H7 . 0.9300 no
C8 H8 . 0.9300 no
C9 H9 . 0.9300 no
C10 H10 . 0.9300 no
C11 H11 . 0.9300 no
C12 H12 . 0.9300 no
C13 H13 . 0.9300 no
C14 H14 . 0.9300 no
C15 H15 . 0.9300 no
C17 H17a . 0.9700 no
C17 H17b . 0.9700 no
C20 H20 . 0.9300 no
C21 H21 . 0.9300 no
C23 H23 . 0.9300 no
C24 H24 . 0.9800 no
C25 H25a . 0.9600 no
C25 H25b . 0.9600 no
C25 H25c . 0.9600 no
C25' H25d . 0.9600 no
C25' H25e . 0.9600 no
C25' H25F . 0.9600 no

loop_
_geom_hbond_atom_site_label_D
_geom_hbond_atom_site_label_H
_geom_hbond_atom_site_label_A
_geom_hbond_site_symmetry_A
_geom_hbond_distance_DH
_geom_hbond_distance_HA
_geom_hbond_distance_DA
_geom_hbond_angle_DHA
_geom_hbond_publ_flag
O1w H1w1 O2 . 0.850(10) 2.08(2) 2.882(4) 159(4) yes
O1w H1w2 O4 . 0.850(10) 2.040(10) 2.851(3) 160(3) yes
O2w H2w1 O1w . 0.860(10) 2.000(10) 2.860(4) 176(4) yes
O2w H2w2 O3 4_665 0.860(10) 1.98(2) 2.812(4) 165(4) yes

loop_
_geom_torsion_atom_site_label_1
_geom_torsion_atom_site_label_2
_geom_torsion_atom_site_label_3
_geom_torsion_atom_site_label_4
_geom_torsion_site_symmetry_1
_geom_torsion
_geom_torsion_publ_flag
O3 Cd1 O1 C16 4_665 6.1(3) no
N3 Cd1 O1 C16 . 102.5(2) no
N1 Cd1 O1 C16 . -87.1(2) no
N2 Cd1 O1 C16 . -170.8(2) no
O2 Cd1 O1 C16 . -2.16(18) no
O3 Cd1 O2 C16 4_665 -172.2(2) no
O1 Cd1 O2 C16 . 2.16(18) no
N3 Cd1 O2 C16 . -78.8(2) no
N1 Cd1 O2 C16 . 101.3(2) no
N2 Cd1 O2 C16 . 19.0(3) no
O3 Cd1 N1 C1 4_665 -82.8(3) no
O1 Cd1 N1 C1 . 54.4(3) no
N3 Cd1 N1 C1 . -177.3(4) no
N2 Cd1 N1 C1 . 139.2(3) no
O2 Cd1 N1 C1 . 1.9(3) no
O3 Cd1 N1 C5 4_665 90.8(3) no
O1 Cd1 N1 C5 . -132.0(3) no
N3 Cd1 N1 C5 . -3.7(6) no
N2 Cd1 N1 C5 . -47.2(3) no
O2 Cd1 N1 C5 . 175.5(3) no
O3 Cd1 N2 C10 4_665 27.4(3) no
O1 Cd1 N2 C10 . -155.7(3) no
N3 Cd1 N2 C10 . -65.5(3) no
N1 Cd1 N2 C10 . 106.1(3) no
O2 Cd1 N2 C10 . -169.1(3) no
O3 Cd1 N2 C6 4_665 -143.0(2) no
O1 Cd1 N2 C6 . 33.8(3) no
N3 Cd1 N2 C6 . 124.1(3) no
N1 Cd1 N2 C6 . -64.3(3) no
O2 Cd1 N2 C6 . 20.5(3) no
O3 Cd1 N3 C15 4_665 -25.2(3) no
O1 Cd1 N3 C15 . -162.6(3) no
N1 Cd1 N3 C15 . 68.5(5) no
N2 Cd1 N3 C15 . 111.8(3) no
O2 Cd1 N3 C15 . -110.7(3) no
O3 Cd1 N3 C11 4_665 160.6(3) no
O1 Cd1 N3 C11 . 23.2(3) no
N1 Cd1 N3 C11 . -105.7(4) no
N2 Cd1 N3 C11 . -62.4(3) no
O2 Cd1 N3 C11 . 75.1(3) no
C5 N1 C1 C2 . -1.0(6) no
Cd1 N1 C1 C2 . 172.9(3) no
N1 C1 C2 C3 . -0.3(7) no
C1 C2 C3 C4 . 1.0(8) no
C2 C3 C4 C5 . -0.4(8) no
C1 N1 C5 C4 . 1.6(5) no
Cd1 N1 C5 C4 . -172.2(3) no
C3 C4 C5 N1 . -0.9(7) no
C10 N2 C6 C7 . -0.7(6) no
Cd1 N2 C6 C7 . 170.5(3) no
N2 C6 C7 C8 . -0.2(7) no
C6 C7 C8 C9 . 1.0(7) no
C7 C8 C9 C10 . -1.1(7) no
C6 N2 C10 C9 . 0.6(6) no
Cd1 N2 C10 C9 . -169.9(3) no
C8 C9 C10 N2 . 0.2(7) no
C15 N3 C11 C12 . -0.1(5) no
Cd1 N3 C11 C12 . 174.4(3) no
N3 C11 C12 C13 . 0.1(6) no
C11 C12 C13 C14 . 0.0(7) no
C12 C13 C14 C15 . 0.0(8) no
C11 N3 C15 C14 . 0.1(6) no
Cd1 N3 C15 C14 . -174.3(4) no
C13 C14 C15 N3 . 0.0(8) no
Cd1 O2 C16 O1 . -3.8(3) no
Cd1 O2 C16 C17 . 173.9(3) no
Cd1 O1 C16 O2 . 4.2(4) no
Cd1 O1 C16 C17 . -173.5(2) no
O2 C16 C17 C18 . 18.3(5) no
O1 C16 C17 C18 . -163.8(3) no
C16 C17 C18 C23 . -115.7(3) no
C16 C17 C18 C19 . 61.0(4) no
C23 C18 C19 C20 . -0.3(5) no
C17 C18 C19 C20 . -177.0(3) no
C23 C18 C19 N4 . 178.7(3) no
C17 C18 C19 N4 . 1.9(5) no
O5 N4 C19 C20 . 24.5(5) no
O6 N4 C19 C20 . -157.3(4) no
O5 N4 C19 C18 . -154.5(4) no
O6 N4 C19 C18 . 23.7(5) no
C18 C19 C20 C21 . -0.2(5) no
N4 C19 C20 C21 . -179.2(3) no
C19 C20 C21 C22 . 0.7(6) no
C20 C21 C22 C23 . -0.7(6) no
C20 C21 C22 C24 . 176.7(3) no
C19 C18 C23 C22 . 0.3(5) no
C17 C18 C23 C22 . 177.2(3) no
C21 C22 C23 C18 . 0.2(5) no
C24 C22 C23 C18 . -177.3(3) no
C23 C22 C24 C25 . -123.6(6) no
C21 C22 C24 C25 . 59.0(7) no
C23 C22 C24 C26 . 107.6(4) no
C21 C22 C24 C26 . -69.7(5) no
Cd1 O3 C26 O4 4_566 10.5(4) no
Cd1 O3 C26 C24 4_566 -171.4(3) no
C25 C24 C26 O4 . -170.3(6) no
C22 C24 C26 O4 . -41.9(5) no
C25 C24 C26 O3 . 11.5(7) no
C22 C24 C26 O3 . 139.9(4) no
